data_4516991
loop_
_publ_author_name
'Wirtz, Lisa'
'Jourdain, Matthias'
'Huch, Volker'
'Zimmer, Michael'
'Sch\"afer, Andr\'e'

_publ_section_title
;
 Synthesis, Structure, and Reactivity of Disiloxa[3]tetrelocenophanes.
;
_journal_issue 19
_journal_name_full 'ACS omega'
_journal_page_first 18355
_journal_page_last 18360
_journal_paper_doi 10.1021/acsomega.9b02605
_journal_volume 4
_journal_year 2019
_chemical_formula_moiety 'C14 H20 O Pb Si2'
_chemical_formula_sum 'C14 H20 O Pb Si2'
_chemical_formula_weight 467.67
_space_group_crystal_system monoclinic
_space_group_IT_number 14
_space_group_name_Hall '-P 2yn'
_space_group_name_H-M_alt 'P 1 21/n 1'
_atom_sites_solution_hydrogens geom
_audit_creation_method SHELXL-2014/6
_cell_angle_alpha 90
_cell_angle_beta 98.897(2)
_cell_angle_gamma 90
_cell_formula_units_Z 24
_cell_length_a 14.6027(5)
_cell_length_b 21.7849(9)
_cell_length_c 31.2862(13)
_cell_measurement_reflns_used 9975
_cell_measurement_temperature 172(2)
_cell_measurement_theta_max 26.85
_cell_measurement_theta_min 2.29
_cell_volume 9833.0(7)
_computing_cell_refinement 'Bruker SAINT'
_computing_data_collection 'Bruker APEX2'
_computing_data_reduction 'Bruker SAINT'
_computing_molecular_graphics 'Bruker SHELXTL'
_computing_publication_material 'Bruker SHELXTL'
_computing_structure_refinement 'SHELXL-2014/6 (Sheldrick, 2014)'
_computing_structure_solution 'SHELXS-97 (Sheldrick 2008)'
_diffrn_ambient_temperature 172(2)
_diffrn_measured_fraction_theta_full 1.000
_diffrn_measured_fraction_theta_max 0.995
_diffrn_measurement_device_type 'Bruker APEX-II CCD'
_diffrn_measurement_method '\f and \w scans'
_diffrn_radiation_type MoK\a
_diffrn_radiation_wavelength 0.71073
_diffrn_reflns_av_R_equivalents 0.0688
_diffrn_reflns_av_unetI/netI 0.0531
_diffrn_reflns_Laue_measured_fraction_full 1.000
_diffrn_reflns_Laue_measured_fraction_max 0.995
_diffrn_reflns_limit_h_max 19
_diffrn_reflns_limit_h_min -19
_diffrn_reflns_limit_k_max 28
_diffrn_reflns_limit_k_min -28
_diffrn_reflns_limit_l_max 41
_diffrn_reflns_limit_l_min -41
_diffrn_reflns_number 195438
_diffrn_reflns_point_group_measured_fraction_full 1.000
_diffrn_reflns_point_group_measured_fraction_max 0.995
_diffrn_reflns_theta_full 25.242
_diffrn_reflns_theta_max 28.011
_diffrn_reflns_theta_min 1.144
_exptl_absorpt_coefficient_mu 10.428
_exptl_absorpt_correction_T_max 0.7456
_exptl_absorpt_correction_T_min 0.4948
_exptl_absorpt_correction_type multi-scan
_exptl_absorpt_process_details
; 
 SADABS 2016/2: Krause, L., Herbst-Irmer, R., Sheldrick G.M. & Stalke D., 
 J. Appl. Cryst. 48 (2015) 3-10 
;
_exptl_crystal_colour yellow
_exptl_crystal_density_diffrn 1.895
_exptl_crystal_description needle
_exptl_crystal_F_000 5328
_exptl_crystal_size_max 0.233
_exptl_crystal_size_mid 0.097
_exptl_crystal_size_min 0.041
_refine_diff_density_max 2.505
_refine_diff_density_min -2.128
_refine_diff_density_rms 0.147
_refine_ls_extinction_method none
_refine_ls_goodness_of_fit_ref 1.057
_refine_ls_hydrogen_treatment constr
_refine_ls_matrix_type full
_refine_ls_number_parameters 1120
_refine_ls_number_reflns 23667
_refine_ls_number_restraints 255
_refine_ls_restrained_S_all 1.071
_refine_ls_R_factor_all 0.0741
_refine_ls_R_factor_gt 0.0425
_refine_ls_shift/su_max 0.040
_refine_ls_shift/su_mean 0.000
_refine_ls_structure_factor_coef Fsqd
_refine_ls_weighting_details 'w=1/[\s^2^(Fo^2^)+46.7597P] where P=(Fo^2^+2Fc^2^)/3'
_refine_ls_weighting_scheme calc
_refine_ls_wR_factor_gt 0.0782
_refine_ls_wR_factor_ref 0.0898
_reflns_Friedel_coverage 0.000
_reflns_number_gt 17032
_reflns_number_total 23667
_reflns_threshold_expression 'I > 2\s(I)'
_cod_data_source_file ao9b02605_si_005.cif
_cod_data_source_block sh3801c
_cod_original_sg_symbol_H-M 'P 21/n'
_cod_database_code 4516991
_shelx_space_group_comment
; 
The symmetry employed for this shelxl refinement is uniquely defined 
by the following loop, which should always be used as a source of 
symmetry information in preference to the above space-group names. 
They are only intended as comments. 
;
_shelx_estimated_absorpt_t_min 0.195
_shelx_estimated_absorpt_t_max 0.674
_shelxl_version_number 2014/6

loop_
_space_group_symop_operation_xyz
'x, y, z'
'-x+1/2, y+1/2, -z+1/2'
'-x, -y, -z'
'x-1/2, -y-1/2, z-1/2'

loop_
_atom_site_label
_atom_site_type_symbol
_atom_site_fract_x
_atom_site_fract_y
_atom_site_fract_z
_atom_site_U_iso_or_equiv
_atom_site_adp_type
_atom_site_occupancy
_atom_site_site_symmetry_order
_atom_site_calc_flag
_atom_site_refinement_flags_posn
_atom_site_refinement_flags_adp
_atom_site_refinement_flags_occupancy
_atom_site_disorder_assembly
_atom_site_disorder_group
Pb1 Pb 0.71913(2) 0.37622(2) 0.58318(2) 0.04171(7) Uani 1 1 d . . . . .
Si1 Si 0.96229(12) 0.33188(9) 0.54888(7) 0.0417(5) Uani 1 1 d . . . . .
Si2A Si 0.8187(2) 0.38636(16) 0.47773(10) 0.0363(9) Uani 0.561(4) 1 d D U P A 1
Si2B Si 0.8564(3) 0.42770(18) 0.48836(11) 0.0310(10) Uani 0.439(4) 1 d D U P A 2
O1 O 0.9136(3) 0.3711(2) 0.50708(16) 0.0531(14) Uani 1 1 d D . . . .
C1 C 0.8786(4) 0.3094(3) 0.5848(2) 0.0312(13) Uani 1 1 d D . . . .
C2 C 0.8074(4) 0.2642(3) 0.5762(2) 0.0356(14) Uani 1 1 d . . . . .
H2 H 0.7885 0.2444 0.5493 0.043 Uiso 1 1 calc R U . . .
C3 C 0.7698(4) 0.2539(3) 0.6146(2) 0.0405(16) Uani 1 1 d . . . . .
H3 H 0.7216 0.2258 0.6179 0.049 Uiso 1 1 calc R U . . .
C4 C 0.8152(4) 0.2918(3) 0.6466(2) 0.0398(16) Uani 1 1 d . . . . .
H4 H 0.8035 0.2946 0.6755 0.048 Uiso 1 1 calc R U . . .
C5 C 0.8812(5) 0.3249(3) 0.6286(2) 0.0394(16) Uani 1 1 d . . . . .
H5 H 0.9223 0.3541 0.6438 0.047 Uiso 1 1 calc R U . . .
C6 C 1.0122(5) 0.2624(4) 0.5275(3) 0.059(2) Uani 1 1 d . . . . .
H6A H 0.9620 0.2347 0.5153 0.089 Uiso 1 1 calc R U . . .
H6B H 1.0525 0.2415 0.5510 0.089 Uiso 1 1 calc R U . . .
H6C H 1.0484 0.2741 0.5049 0.089 Uiso 1 1 calc R U . . .
C7 C 1.0535(5) 0.3800(4) 0.5800(3) 0.071(3) Uani 1 1 d . . . . .
H7A H 1.0989 0.3916 0.5614 0.107 Uiso 1 1 calc R U . . .
H7B H 1.0845 0.3568 0.6049 0.107 Uiso 1 1 calc R U . . .
H7C H 1.0254 0.4170 0.5901 0.107 Uiso 1 1 calc R U . . .
C8 C 0.7362(4) 0.4262(3) 0.50790(19) 0.0424(17) Uani 1 1 d D . . . .
C9A C 0.6416(6) 0.4095(5) 0.5024(4) 0.0385(17) Uani 0.561(4) 1 d D U P A 1
H9A H 0.6152 0.3764 0.4849 0.046 Uiso 0.561(4) 1 calc R U P A 1
C10A C 0.5923(8) 0.4481(5) 0.5262(4) 0.0375(16) Uani 0.561(4) 1 d D U P A 1
H10A H 0.5276 0.4472 0.5270 0.045 Uiso 0.561(4) 1 calc R U P A 1
C11A C 0.6573(7) 0.4881(5) 0.5485(4) 0.0388(17) Uani 0.561(4) 1 d D U P A 1
H11A H 0.6442 0.5204 0.5670 0.047 Uiso 0.561(4) 1 calc R U P A 1
C12A C 0.7447(8) 0.4728(5) 0.5390(4) 0.0402(19) Uani 0.561(4) 1 d D U P A 1
H12A H 0.8013 0.4912 0.5518 0.048 Uiso 0.561(4) 1 calc R U P A 1
C13A C 0.7758(10) 0.3111(5) 0.4577(5) 0.063(4) Uani 0.561(4) 1 d D . P A 1
H13A H 0.7164 0.3162 0.4385 0.094 Uiso 0.561(4) 1 calc R U P A 1
H13B H 0.7670 0.2849 0.4822 0.094 Uiso 0.561(4) 1 calc R U P A 1
H13C H 0.8208 0.2921 0.4416 0.094 Uiso 0.561(4) 1 calc R U P A 1
C9B C 0.6583(8) 0.3902(7) 0.4967(6) 0.041(2) Uani 0.439(4) 1 d D U P A 2
H9B H 0.6531 0.3536 0.4800 0.050 Uiso 0.439(4) 1 calc R U P A 2
C10B C 0.5892(10) 0.4193(7) 0.5151(5) 0.0410(19) Uani 0.439(4) 1 d D U P A 2
H10B H 0.5272 0.4048 0.5125 0.049 Uiso 0.439(4) 1 calc R U P A 2
C11B C 0.6211(10) 0.4720(7) 0.5379(5) 0.0387(17) Uani 0.439(4) 1 d D U P A 2
H11B H 0.5876 0.4982 0.5542 0.046 Uiso 0.439(4) 1 calc R U P A 2
C12B C 0.7133(10) 0.4778(6) 0.5314(5) 0.0395(17) Uani 0.439(4) 1 d D U P A 2
H12B H 0.7537 0.5108 0.5411 0.047 Uiso 0.439(4) 1 calc R U P A 2
C13B C 0.9290(11) 0.4941(6) 0.5069(6) 0.061(5) Uani 0.439(4) 1 d D . P A 2
H13D H 0.9889 0.4905 0.4966 0.091 Uiso 0.439(4) 1 calc R U P A 2
H13E H 0.9391 0.4955 0.5386 0.091 Uiso 0.439(4) 1 calc R U P A 2
H13F H 0.8980 0.5319 0.4955 0.091 Uiso 0.439(4) 1 calc R U P A 2
C14 C 0.8406(6) 0.4306(4) 0.4302(2) 0.067(2) Uani 1 1 d D . . . .
H14A H 0.7938 0.4202 0.4053 0.080 Uiso 1 1 calc R U . A 1
H14B H 0.9024 0.4207 0.4237 0.080 Uiso 1 1 calc R U . A 1
H14C H 0.8372 0.4746 0.4364 0.080 Uiso 1 1 calc R U . A 1
Pb2A Pb 0.4274(3) 0.32975(17) 0.70207(16) 0.0301(5) Uani 0.307(7) 1 d . U P B 1
Pb2B Pb 0.44097(19) 0.33582(11) 0.70902(10) 0.0550(4) Uani 0.693(7) 1 d . U P B 2
Si3 Si 0.39032(12) 0.45782(8) 0.61631(5) 0.0313(4) Uani 1 1 d . . . . .
Si4 Si 0.27129(13) 0.47293(8) 0.69117(6) 0.0350(4) Uani 1 1 d . . . . .
O2 O 0.3051(3) 0.4632(2) 0.64486(13) 0.0374(10) Uani 1 1 d . . . . .
C15 C 0.4814(4) 0.4046(3) 0.64186(19) 0.0295(13) Uani 1 1 d . . . . .
C16 C 0.5535(5) 0.4164(3) 0.6757(2) 0.0446(17) Uani 1 1 d . . . . .
H16 H 0.5630 0.4544 0.6907 0.054 Uiso 1 1 calc R U . B 1
C17 C 0.6099(5) 0.3643(3) 0.6844(2) 0.0471(18) Uani 1 1 d . . . . .
H17 H 0.6631 0.3611 0.7060 0.056 Uiso 1 1 calc R U . B 2
C18 C 0.5739(4) 0.3185(3) 0.6559(2) 0.0390(16) Uani 1 1 d . . . . .
H18 H 0.5982 0.2782 0.6543 0.047 Uiso 1 1 calc R U . B 1
C19 C 0.4956(4) 0.3421(3) 0.6299(2) 0.0374(15) Uani 1 1 d . . . . .
H19 H 0.4671 0.3235 0.6018 0.045 Uiso 1 1 calc R U . B 1
C20 C 0.4418(5) 0.5357(3) 0.6131(3) 0.055(2) Uani 1 1 d . . . . .
H20A H 0.4896 0.5342 0.5943 0.083 Uiso 1 1 calc R U . . .
H20B H 0.4696 0.5490 0.6421 0.083 Uiso 1 1 calc R U . . .
H20C H 0.3932 0.5647 0.6012 0.083 Uiso 1 1 calc R U . . .
C21 C 0.3400(5) 0.4283(4) 0.5626(2) 0.0499(18) Uani 1 1 d . . . . .
H21A H 0.2976 0.4590 0.5475 0.075 Uiso 1 1 calc R U . . .
H21B H 0.3059 0.3903 0.5659 0.075 Uiso 1 1 calc R U . . .
H21C H 0.3898 0.4200 0.5456 0.075 Uiso 1 1 calc R U . . .
C22 C 0.2895(4) 0.4025(3) 0.7238(2) 0.0336(14) Uani 1 1 d . . . . .
C23 C 0.2528(5) 0.3433(3) 0.7113(3) 0.0504(19) Uani 1 1 d . . . . .
H23 H 0.1996 0.3362 0.6875 0.061 Uiso 1 1 calc R U . B 1
C24 C 0.2803(6) 0.3017(4) 0.7442(3) 0.068(3) Uani 1 1 d . . . . .
H24 H 0.2651 0.2593 0.7438 0.081 Uiso 1 1 calc R U . B 1
C25 C 0.3332(6) 0.3320(4) 0.7777(3) 0.063(3) Uani 1 1 d . . . . .
H25 H 0.3608 0.3144 0.8043 0.076 Uiso 1 1 calc R U . B 2
C26 C 0.3396(5) 0.3939(4) 0.7656(2) 0.0513(19) Uani 1 1 d . . . . .
H26 H 0.3725 0.4250 0.7829 0.062 Uiso 1 1 calc R U . B 2
C27 C 0.3377(8) 0.5354(4) 0.7207(3) 0.094(4) Uani 1 1 d . . . . .
H27A H 0.3290 0.5732 0.7036 0.141 Uiso 1 1 calc R U . . .
H27B H 0.4036 0.5246 0.7259 0.141 Uiso 1 1 calc R U . . .
H27C H 0.3159 0.5419 0.7485 0.141 Uiso 1 1 calc R U . . .
C28 C 0.1471(6) 0.4923(5) 0.6804(3) 0.080(3) Uani 1 1 d . . . . .
H28A H 0.1376 0.5273 0.6605 0.121 Uiso 1 1 calc R U . . .
H28B H 0.1256 0.5031 0.7076 0.121 Uiso 1 1 calc R U . . .
H28C H 0.1119 0.4569 0.6673 0.121 Uiso 1 1 calc R U . . .
Pb3 Pb 0.12641(2) 0.41109(2) 0.79709(2) 0.04664(8) Uani 1 1 d . . . . .
Si6 Si 0.22451(13) 0.36836(8) 0.91081(6) 0.0348(4) Uani 1 1 d . . . . .
Si5 Si 0.11914(16) 0.26280(9) 0.85536(6) 0.0486(5) Uani 1 1 d . . . . .
O3 O 0.1988(3) 0.3078(2) 0.88088(14) 0.0439(11) Uani 1 1 d . . . . .
C29 C 0.0494(5) 0.3035(3) 0.8099(2) 0.0423(16) Uani 1 1 d . . . . .
C30 C 0.0581(6) 0.2982(4) 0.7654(2) 0.056(2) Uani 1 1 d . . . . .
H30 H 0.1015 0.2730 0.7539 0.067 Uiso 1 1 calc R U . . .
C31 C -0.0065(7) 0.3356(5) 0.7417(3) 0.082(3) Uani 1 1 d . . . . .
H31 H -0.0156 0.3402 0.7111 0.098 Uiso 1 1 calc R U . . .
C32 C -0.0563(6) 0.3655(5) 0.7697(4) 0.091(4) Uani 1 1 d . . . . .
H32 H -0.1043 0.3947 0.7617 0.109 Uiso 1 1 calc R U . . .
C33 C -0.0240(5) 0.3458(4) 0.8113(3) 0.065(2) Uani 1 1 d . . . . .
H33 H -0.0471 0.3584 0.8367 0.077 Uiso 1 1 calc R U . . .
C34 C 0.1785(7) 0.1977(4) 0.8332(3) 0.082(3) Uani 1 1 d . . . . .
H34A H 0.1326 0.1718 0.8154 0.123 Uiso 1 1 calc R U . . .
H34B H 0.2115 0.1733 0.8570 0.123 Uiso 1 1 calc R U . . .
H34C H 0.2228 0.2135 0.8153 0.123 Uiso 1 1 calc R U . . .
C35 C 0.0427(7) 0.2369(5) 0.8932(3) 0.097(4) Uani 1 1 d . U . . .
H35A H 0.0086 0.2003 0.8815 0.146 Uiso 1 1 calc R U . . .
H35B H -0.0013 0.2696 0.8972 0.146 Uiso 1 1 calc R U . . .
H35C H 0.0801 0.2270 0.9212 0.146 Uiso 1 1 calc R U . . .
C36 C 0.1952(4) 0.4386(3) 0.87845(18) 0.0305(13) Uani 1 1 d . . . . .
C37 C 0.2555(4) 0.4745(3) 0.8568(2) 0.0390(15) Uani 1 1 d . . . . .
H37 H 0.3190 0.4657 0.8563 0.047 Uiso 1 1 calc R U . . .
C38 C 0.2077(5) 0.5244(3) 0.8367(2) 0.0482(18) Uani 1 1 d . . . . .
H38 H 0.2322 0.5549 0.8199 0.058 Uiso 1 1 calc R U . . .
C39 C 0.1163(5) 0.5212(3) 0.8456(3) 0.057(2) Uani 1 1 d . . . . .
H39 H 0.0679 0.5494 0.8359 0.068 Uiso 1 1 calc R U . . .
C40 C 0.1088(5) 0.4700(3) 0.8711(2) 0.0435(17) Uani 1 1 d . . . . .
H40 H 0.0544 0.4577 0.8820 0.052 Uiso 1 1 calc R U . . .
C41 C 0.3508(5) 0.3664(4) 0.9310(3) 0.058(2) Uani 1 1 d . . . . .
H41A H 0.3851 0.3684 0.9065 0.086 Uiso 1 1 calc R U . . .
H41B H 0.3663 0.3282 0.9471 0.086 Uiso 1 1 calc R U . . .
H41C H 0.3677 0.4015 0.9502 0.086 Uiso 1 1 calc R U . . .
C42 C 0.1579(6) 0.3671(3) 0.9564(2) 0.055(2) Uani 1 1 d . . . . .
H42A H 0.0917 0.3717 0.9454 0.083 Uiso 1 1 calc R U . . .
H42B H 0.1783 0.4009 0.9763 0.083 Uiso 1 1 calc R U . . .
H42C H 0.1683 0.3279 0.9719 0.083 Uiso 1 1 calc R U . . .
Pb4 Pb 0.87580(2) 0.60596(2) 0.70923(2) 0.04072(7) Uani 1 1 d . . . . .
Si7 Si 0.79507(15) 0.64893(10) 0.59259(6) 0.0477(5) Uani 1 1 d . . . . .
Si8 Si 0.94392(18) 0.73910(9) 0.64209(7) 0.0570(6) Uani 1 1 d D . . . .
O4 O 0.8468(4) 0.7086(2) 0.61764(17) 0.0648(16) Uani 1 1 d . . . . .
C43 C 0.8167(4) 0.5796(3) 0.62721(19) 0.0354(14) Uani 1 1 d . . . . .
C44 C 0.8995(5) 0.5459(3) 0.6367(2) 0.0415(16) Uani 1 1 d . . . . .
H44 H 0.9560 0.5557 0.6267 0.050 Uiso 1 1 calc R U . . .
C45 C 0.8860(5) 0.4960(3) 0.6628(3) 0.0532(19) Uani 1 1 d . . . . .
H45 H 0.9317 0.4669 0.6743 0.064 Uiso 1 1 calc R U . . .
C46 C 0.7933(5) 0.4963(3) 0.6692(2) 0.052(2) Uani 1 1 d . . . . .
H46 H 0.7645 0.4671 0.6853 0.062 Uiso 1 1 calc R U . . .
C47 C 0.7511(5) 0.5468(4) 0.6478(2) 0.0494(19) Uani 1 1 d . . . . .
H47 H 0.6880 0.5580 0.6469 0.059 Uiso 1 1 calc R U . . .
C48 C 0.6692(6) 0.6655(5) 0.5821(4) 0.107(4) Uani 1 1 d . . . . .
H48A H 0.6363 0.6305 0.5671 0.161 Uiso 1 1 calc R U . . .
H48B H 0.6467 0.6724 0.6097 0.161 Uiso 1 1 calc R U . . .
H48C H 0.6580 0.7023 0.5640 0.161 Uiso 1 1 calc R U . . .
C49 C 0.8400(7) 0.6394(4) 0.5412(3) 0.074(3) Uani 1 1 d . . . . .
H49A H 0.8059 0.6064 0.5243 0.111 Uiso 1 1 calc R U . . .
H49B H 0.9060 0.6289 0.5471 0.111 Uiso 1 1 calc R U . . .
H49C H 0.8319 0.6778 0.5247 0.111 Uiso 1 1 calc R U . . .
C50 C 0.9763(4) 0.7060(3) 0.6965(2) 0.0370(15) Uani 1 1 d . . . . .
C51 C 1.0467(5) 0.6620(3) 0.7092(3) 0.0506(19) Uani 1 1 d . . . . .
H51 H 1.0840 0.6428 0.6907 0.061 Uiso 1 1 calc R U . . .
C52 C 1.0519(6) 0.6517(4) 0.7537(3) 0.062(2) Uani 1 1 d . . . . .
H52 H 1.0933 0.6242 0.7705 0.075 Uiso 1 1 calc R U . . .
C53 C 0.9878(6) 0.6878(4) 0.7690(2) 0.054(2) Uani 1 1 d . . . . .
H53 H 0.9771 0.6896 0.7982 0.065 Uiso 1 1 calc R U . . .
C54 C 0.9413(5) 0.7210(3) 0.7353(2) 0.0418(16) Uani 1 1 d . . . . .
H54 H 0.8932 0.7497 0.7374 0.050 Uiso 1 1 calc R U . . .
C55A C 0.9283(10) 0.8235(3) 0.6463(4) 0.089(5) Uani 0.826(12) 1 d D U P C 1
H55A H 0.9185 0.8416 0.6173 0.134 Uiso 0.826(12) 1 calc R U P C 1
H55B H 0.9837 0.8414 0.6634 0.134 Uiso 0.826(12) 1 calc R U P C 1
H55C H 0.8743 0.8319 0.6606 0.134 Uiso 0.826(12) 1 calc R U P C 1
C56A C 1.0393(9) 0.7214(6) 0.6105(4) 0.079(4) Uani 0.826(12) 1 d D U P C 1
H56A H 1.0471 0.6768 0.6089 0.118 Uiso 0.826(12) 1 calc R U P C 1
H56B H 1.0971 0.7399 0.6248 0.118 Uiso 0.826(12) 1 calc R U P C 1
H56C H 1.0237 0.7381 0.5812 0.118 Uiso 0.826(12) 1 calc R U P C 1
C55B C 0.874(3) 0.8061(18) 0.656(2) 0.090(7) Uani 0.174(12) 1 d D U P C 2
H55D H 0.8565 0.8314 0.6299 0.134 Uiso 0.174(12) 1 calc R U P C 2
H55E H 0.9109 0.8306 0.6784 0.134 Uiso 0.174(12) 1 calc R U P C 2
H55F H 0.8180 0.7913 0.6661 0.134 Uiso 0.174(12) 1 calc R U P C 2
C56B C 1.026(4) 0.746(4) 0.602(2) 0.083(7) Uani 0.174(12) 1 d D U P C 2
H56D H 1.0207 0.7093 0.5837 0.124 Uiso 0.174(12) 1 calc R U P C 2
H56E H 1.0895 0.7490 0.6177 0.124 Uiso 0.174(12) 1 calc R U P C 2
H56F H 1.0110 0.7825 0.5844 0.124 Uiso 0.174(12) 1 calc R U P C 2
Pb5A Pb 0.56449(15) 0.67966(9) 0.79586(7) 0.0347(2) Uani 0.826(12) 1 d . U P C 1
Pb5B Pb 0.5465(8) 0.6668(6) 0.7885(3) 0.0379(13) Uani 0.174(12) 1 d . U P C 2
Si9 Si 0.72755(12) 0.53785(8) 0.81252(6) 0.0350(4) Uani 1 1 d . . . . .
Si10 Si 0.60863(12) 0.55855(8) 0.88698(5) 0.0317(4) Uani 1 1 d . . . . .
O5 O 0.6927(3) 0.5520(2) 0.85851(14) 0.0407(11) Uani 1 1 d . . . . .
C57 C 0.6985(4) 0.6019(3) 0.7741(2) 0.0346(14) Uani 1 1 d . . . . .
C58 C 0.7387(5) 0.6617(3) 0.7768(3) 0.058(2) Uani 1 1 d . . . . .
H58 H 0.7852 0.6763 0.7991 0.069 Uiso 1 1 calc R U . C 1
C59 C 0.6974(7) 0.6950(4) 0.7405(4) 0.074(3) Uani 1 1 d . . . . .
H59 H 0.7115 0.7363 0.7342 0.089 Uiso 1 1 calc R U . C 1
C60 C 0.6342(8) 0.6590(5) 0.7157(3) 0.078(3) Uani 1 1 d . . . . .
H60 H 0.5969 0.6710 0.6895 0.094 Uiso 1 1 calc R U . C 2
C61 C 0.6334(6) 0.6014(4) 0.7356(2) 0.056(2) Uani 1 1 d . . . . .
H61 H 0.6012 0.5641 0.7221 0.067 Uiso 1 1 calc R U . C 1
C62 C 0.8552(5) 0.5291(5) 0.8243(3) 0.077(3) Uani 1 1 d . . . . .
H62A H 0.8786 0.5162 0.7980 0.115 Uiso 1 1 calc R U . . .
H62B H 0.8711 0.4980 0.8469 0.115 Uiso 1 1 calc R U . . .
H62C H 0.8834 0.5684 0.8343 0.115 Uiso 1 1 calc R U . . .
C63 C 0.6724(8) 0.4670(4) 0.7890(3) 0.081(3) Uani 1 1 d . . . . .
H63A H 0.6058 0.4740 0.7804 0.121 Uiso 1 1 calc R U . . .
H63B H 0.6820 0.4340 0.8105 0.121 Uiso 1 1 calc R U . . .
H63C H 0.7000 0.4552 0.7636 0.121 Uiso 1 1 calc R U . . .
C64 C 0.5170(4) 0.6108(3) 0.86032(19) 0.0287(13) Uani 1 1 d . . . . .
C65 C 0.5004(4) 0.6728(3) 0.8715(2) 0.0369(15) Uani 1 1 d . . . . .
H65 H 0.5301 0.6933 0.8987 0.044 Uiso 1 1 calc R U . C 1
C66 C 0.4219(4) 0.6948(3) 0.8448(2) 0.0403(16) Uani 1 1 d . . . . .
H66 H 0.3958 0.7346 0.8460 0.048 Uiso 1 1 calc R U . C 1
C67 C 0.3883(4) 0.6480(3) 0.8158(3) 0.0466(18) Uani 1 1 d . . . . .
H67 H 0.3286 0.6489 0.7952 0.056 Uiso 1 1 calc R U . C 1
C68 C 0.4463(4) 0.5965(3) 0.8253(2) 0.0415(16) Uani 1 1 d . . . . .
H68 H 0.4327 0.5544 0.8132 0.050 Uiso 1 1 calc R U . C 1
C69 C 0.6601(5) 0.5906(3) 0.9399(2) 0.0486(18) Uani 1 1 d . . . . .
H69A H 0.6928 0.6288 0.9354 0.073 Uiso 1 1 calc R U . . .
H69B H 0.7039 0.5610 0.9552 0.073 Uiso 1 1 calc R U . . .
H69C H 0.6109 0.5991 0.9571 0.073 Uiso 1 1 calc R U . . .
C70 C 0.5580(5) 0.4819(3) 0.8930(3) 0.0529(19) Uani 1 1 d . . . . .
H70A H 0.5342 0.4652 0.8644 0.079 Uiso 1 1 calc R U . . .
H70B H 0.5072 0.4854 0.9100 0.079 Uiso 1 1 calc R U . . .
H70C H 0.6058 0.4545 0.9079 0.079 Uiso 1 1 calc R U . . .
Pb6 Pb 0.27445(2) 0.63535(2) 0.92536(2) 0.04212(7) Uani 1 1 d . . . . .
Si11 Si 0.03564(13) 0.68255(10) 0.96006(7) 0.0483(5) Uani 1 1 d D . . . .
Si12 Si 0.16265(15) 0.60696(11) 1.03014(7) 0.0531(5) Uani 1 1 d D . . . .
O6A O 0.0772(10) 0.6265(7) 0.9920(5) 0.044(3) Uani 0.307(7) 1 d D U P B 1
O6B O 0.0917(5) 0.6579(4) 1.0070(2) 0.045(2) Uani 0.693(7) 1 d D U P B 2
C71 C 0.1183(4) 0.7043(3) 0.9234(2) 0.0357(15) Uani 1 1 d . . . . .
C72 C 0.1918(4) 0.7473(3) 0.9318(2) 0.0355(14) Uani 1 1 d . . . . .
H72 H 0.2112 0.7670 0.9588 0.043 Uiso 1 1 calc R U . . .
C73 C 0.2314(5) 0.7563(3) 0.8940(2) 0.0412(16) Uani 1 1 d . . . . .
H73 H 0.2819 0.7827 0.8910 0.049 Uiso 1 1 calc R U . . .
C74 C 0.1831(4) 0.7194(3) 0.8616(2) 0.0391(15) Uani 1 1 d . . . . .
H74 H 0.1947 0.7163 0.8326 0.047 Uiso 1 1 calc R U . . .
C75 C 0.1148(4) 0.6882(3) 0.8793(2) 0.0372(15) Uani 1 1 d . . . . .
H75 H 0.0720 0.6601 0.8640 0.045 Uiso 1 1 calc R U . . .
C76 C -0.0217(5) 0.7512(4) 0.9769(3) 0.059(2) Uani 1 1 d . . . . .
H76A H -0.0623 0.7686 0.9520 0.088 Uiso 1 1 calc R U . . .
H76B H 0.0252 0.7816 0.9884 0.088 Uiso 1 1 calc R U . . .
H76C H -0.0586 0.7402 0.9994 0.088 Uiso 1 1 calc R U . . .
C77 C -0.0507(6) 0.6295(4) 0.9307(4) 0.086(3) Uani 1 1 d . . . . .
H77A H -0.0825 0.6497 0.9046 0.130 Uiso 1 1 calc R U . . .
H77B H -0.0960 0.6182 0.9494 0.130 Uiso 1 1 calc R U . . .
H77C H -0.0193 0.5925 0.9226 0.130 Uiso 1 1 calc R U . . .
C78 C 0.2653(5) 0.5916(3) 1.0041(2) 0.0429(16) Uani 1 1 d . . . . .
C79 C 0.3480(6) 0.6270(4) 1.0095(3) 0.063(2) Uani 1 1 d . . . . .
H79 H 0.3562 0.6654 1.0241 0.075 Uiso 1 1 calc R U . . .
C80 C 0.4135(6) 0.5977(5) 0.9907(3) 0.080(3) Uani 1 1 d . . . . .
H80 H 0.4742 0.6127 0.9898 0.096 Uiso 1 1 calc R U . . .
C81 C 0.3794(7) 0.5442(4) 0.9735(3) 0.082(3) Uani 1 1 d . . . . .
H81 H 0.4119 0.5149 0.9591 0.099 Uiso 1 1 calc R U . . .
C82 C 0.2859(6) 0.5394(3) 0.9808(3) 0.066(2) Uani 1 1 d . . . . .
H82 H 0.2446 0.5067 0.9716 0.079 Uiso 1 1 calc R U . . .
C83A C 0.141(2) 0.5635(13) 1.0698(12) 0.087(5) Uani 0.307(7) 1 d D U P B 2
H83A H 0.1172 0.5238 1.0584 0.131 Uiso 0.307(7) 1 calc R U P B 2
H83B H 0.0953 0.5834 1.0849 0.131 Uiso 0.307(7) 1 calc R U P B 2
H83C H 0.1987 0.5570 1.0902 0.131 Uiso 0.307(7) 1 calc R U P B 2
C84A C 0.205(2) 0.6911(13) 1.0525(12) 0.098(6) Uani 0.307(7) 1 d D U P B 2
H84A H 0.2618 0.6871 1.0736 0.147 Uiso 0.307(7) 1 calc R U P B 2
H84B H 0.2177 0.7167 1.0283 0.147 Uiso 0.307(7) 1 calc R U P B 2
H84C H 0.1565 0.7102 1.0663 0.147 Uiso 0.307(7) 1 calc R U P B 2
C83B C 0.1020(9) 0.5326(6) 1.0334(5) 0.080(4) Uani 0.693(7) 1 d D U P B 1
H83D H 0.0825 0.5165 1.0042 0.120 Uiso 0.693(7) 1 calc R U P B 1
H83E H 0.0474 0.5388 1.0476 0.120 Uiso 0.693(7) 1 calc R U P B 1
H83F H 0.1440 0.5033 1.0502 0.120 Uiso 0.693(7) 1 calc R U P B 1
C84B C 0.1946(10) 0.6354(7) 1.0883(5) 0.090(4) Uani 0.693(7) 1 d D U P B 1
H84D H 0.2448 0.6655 1.0898 0.135 Uiso 0.693(7) 1 calc R U P B 1
H84E H 0.2151 0.6006 1.1073 0.135 Uiso 0.693(7) 1 calc R U P B 1
H84F H 0.1403 0.6545 1.0977 0.135 Uiso 0.693(7) 1 calc R U P B 1

loop_
_atom_site_aniso_label
_atom_site_aniso_U_11
_atom_site_aniso_U_22
_atom_site_aniso_U_33
_atom_site_aniso_U_23
_atom_site_aniso_U_13
_atom_site_aniso_U_12
Pb1 0.04688(15) 0.04653(15) 0.03182(13) 0.00999(11) 0.00648(11) 0.02090(12)
Si1 0.0276(9) 0.0441(11) 0.0534(12) 0.0248(9) 0.0066(8) 0.0034(8)
Si2A 0.0389(18) 0.041(2) 0.0294(16) 0.0056(14) 0.0061(13) 0.0030(14)
Si2B 0.037(2) 0.032(2) 0.0249(19) 0.0055(16) 0.0086(16) 0.0051(17)
O1 0.036(3) 0.065(3) 0.062(3) 0.038(3) 0.017(2) 0.014(2)
C1 0.029(3) 0.025(3) 0.039(4) 0.012(3) 0.004(3) 0.007(2)
C2 0.037(4) 0.031(3) 0.040(4) -0.001(3) 0.010(3) -0.001(3)
C3 0.033(4) 0.038(4) 0.051(4) 0.008(3) 0.011(3) 0.001(3)
C4 0.044(4) 0.043(4) 0.033(4) 0.017(3) 0.008(3) 0.018(3)
C5 0.044(4) 0.035(4) 0.035(4) 0.007(3) -0.007(3) 0.002(3)
C6 0.060(5) 0.062(5) 0.064(5) 0.032(4) 0.038(4) 0.024(4)
C7 0.039(4) 0.075(6) 0.094(7) 0.029(5) -0.008(4) -0.019(4)
C8 0.047(4) 0.057(4) 0.023(3) 0.013(3) 0.006(3) 0.025(3)
C9A 0.049(4) 0.032(4) 0.032(4) -0.004(3) -0.003(3) 0.009(3)
C10A 0.044(4) 0.033(4) 0.032(4) -0.004(3) -0.004(3) 0.009(3)
C11A 0.046(4) 0.034(4) 0.033(4) -0.004(3) -0.004(3) 0.010(3)
C12A 0.045(5) 0.038(4) 0.033(4) -0.001(3) -0.007(3) 0.003(3)
C13A 0.074(10) 0.057(9) 0.054(9) -0.017(7) 0.001(8) 0.007(8)
C9B 0.052(4) 0.035(4) 0.033(4) -0.004(4) -0.005(3) 0.005(4)
C10B 0.047(4) 0.037(4) 0.035(4) -0.001(3) -0.005(3) 0.007(4)
C11B 0.046(4) 0.034(4) 0.033(4) -0.003(3) -0.003(3) 0.010(3)
C12B 0.046(4) 0.036(3) 0.034(4) -0.002(3) -0.004(3) 0.008(3)
C13B 0.061(12) 0.035(9) 0.091(15) 0.000(9) 0.026(11) -0.001(8)
C14 0.064(5) 0.085(6) 0.055(5) 0.032(5) 0.020(4) 0.024(5)
Pb2A 0.0297(8) 0.0213(7) 0.0425(10) 0.0002(7) 0.0155(6) 0.0018(6)
Pb2B 0.0543(9) 0.0613(9) 0.0586(9) 0.0312(6) 0.0378(7) 0.0330(6)
Si3 0.0342(9) 0.0345(9) 0.0265(9) 0.0044(7) 0.0086(7) 0.0036(7)
Si4 0.0457(11) 0.0335(9) 0.0274(9) 0.0015(7) 0.0103(8) 0.0133(8)
O2 0.036(2) 0.050(3) 0.028(2) 0.006(2) 0.0106(19) 0.011(2)
C15 0.029(3) 0.032(3) 0.029(3) -0.001(3) 0.010(3) -0.002(2)
C16 0.046(4) 0.030(3) 0.056(5) -0.007(3) 0.000(3) 0.001(3)
C17 0.029(3) 0.050(4) 0.059(5) 0.003(4) -0.001(3) 0.004(3)
C18 0.036(4) 0.029(3) 0.055(4) 0.003(3) 0.017(3) 0.008(3)
C19 0.042(4) 0.035(3) 0.038(4) -0.007(3) 0.015(3) 0.001(3)
C20 0.059(5) 0.042(4) 0.066(5) 0.017(4) 0.017(4) -0.002(4)
C21 0.057(5) 0.065(5) 0.029(4) -0.003(3) 0.008(3) 0.013(4)
C22 0.037(3) 0.036(3) 0.031(3) 0.000(3) 0.014(3) 0.010(3)
C23 0.052(4) 0.041(4) 0.062(5) 0.007(4) 0.019(4) -0.002(3)
C24 0.089(7) 0.049(5) 0.078(7) 0.015(5) 0.053(6) 0.008(5)
C25 0.072(6) 0.079(6) 0.048(5) 0.036(5) 0.036(4) 0.044(5)
C26 0.056(5) 0.068(5) 0.031(4) 0.000(4) 0.009(3) 0.022(4)
C27 0.175(11) 0.049(5) 0.056(6) -0.015(4) 0.014(7) -0.026(6)
C28 0.070(6) 0.117(8) 0.060(6) 0.040(5) 0.031(5) 0.060(6)
Pb3 0.04833(16) 0.05713(17) 0.03169(14) 0.01176(12) -0.00256(11) -0.01805(13)
Si6 0.0408(10) 0.0339(9) 0.0280(9) 0.0013(7) 0.0005(7) -0.0027(8)
Si5 0.0678(14) 0.0430(11) 0.0336(11) 0.0010(9) 0.0037(10) -0.0180(10)
O3 0.059(3) 0.037(3) 0.032(3) -0.001(2) -0.002(2) -0.004(2)
C29 0.038(4) 0.048(4) 0.041(4) -0.003(3) 0.007(3) -0.013(3)
C30 0.056(5) 0.072(5) 0.039(4) -0.011(4) 0.003(4) -0.023(4)
C31 0.088(7) 0.095(8) 0.049(5) 0.010(5) -0.036(5) -0.044(6)
C32 0.043(5) 0.094(8) 0.122(10) 0.021(7) -0.029(6) -0.012(5)
C33 0.043(5) 0.072(6) 0.081(7) -0.004(5) 0.016(4) -0.022(4)
C34 0.131(9) 0.037(4) 0.071(6) -0.013(4) -0.007(6) 0.002(5)
C35 0.118(8) 0.109(8) 0.066(6) 0.006(6) 0.019(6) -0.062(7)
C36 0.030(3) 0.038(3) 0.023(3) -0.002(3) 0.003(2) 0.001(3)
C37 0.032(3) 0.045(4) 0.040(4) -0.001(3) 0.006(3) -0.004(3)
C38 0.052(4) 0.045(4) 0.047(4) 0.012(3) 0.006(3) -0.011(3)
C39 0.050(5) 0.041(4) 0.078(6) 0.018(4) 0.007(4) 0.005(3)
C40 0.035(4) 0.044(4) 0.055(5) 0.007(3) 0.016(3) 0.001(3)
C41 0.047(4) 0.052(5) 0.067(5) 0.000(4) -0.011(4) 0.004(4)
C42 0.075(5) 0.053(5) 0.040(4) 0.003(4) 0.016(4) -0.011(4)
Pb4 0.05622(16) 0.03921(14) 0.02777(13) -0.00031(10) 0.00977(11) -0.01297(12)
Si7 0.0501(12) 0.0555(12) 0.0344(11) 0.0004(9) -0.0038(9) -0.0001(10)
Si8 0.0980(18) 0.0275(10) 0.0398(12) 0.0024(9) -0.0072(12) -0.0072(11)
O4 0.087(4) 0.042(3) 0.055(3) -0.002(3) -0.023(3) 0.008(3)
C43 0.039(4) 0.046(4) 0.023(3) -0.012(3) 0.010(3) -0.004(3)
C44 0.039(4) 0.040(4) 0.048(4) -0.011(3) 0.017(3) -0.003(3)
C45 0.057(5) 0.035(4) 0.069(5) 0.000(4) 0.013(4) -0.003(3)
C46 0.067(5) 0.040(4) 0.052(5) -0.003(4) 0.020(4) -0.025(4)
C47 0.039(4) 0.068(5) 0.046(4) -0.015(4) 0.020(3) -0.010(4)
C48 0.064(7) 0.126(10) 0.122(10) 0.031(8) -0.014(6) 0.028(6)
C49 0.105(7) 0.080(6) 0.040(5) 0.001(4) 0.017(5) -0.035(6)
C50 0.042(4) 0.032(3) 0.037(4) 0.001(3) 0.005(3) -0.004(3)
C51 0.047(4) 0.046(4) 0.062(5) 0.009(4) 0.021(4) 0.001(3)
C52 0.051(5) 0.057(5) 0.071(6) 0.027(4) -0.012(4) -0.006(4)
C53 0.060(5) 0.065(5) 0.035(4) 0.000(4) -0.002(4) -0.029(4)
C54 0.041(4) 0.043(4) 0.041(4) -0.016(3) 0.006(3) -0.010(3)
C55A 0.134(12) 0.021(5) 0.095(9) 0.002(5) -0.036(9) -0.010(6)
C56A 0.117(10) 0.085(11) 0.035(7) 0.012(6) 0.015(7) -0.034(8)
C55B 0.137(16) 0.019(11) 0.093(13) -0.002(11) -0.043(13) -0.019(11)
C56B 0.123(13) 0.087(16) 0.037(12) 0.016(12) 0.010(11) -0.039(13)
Pb5A 0.0325(5) 0.0342(4) 0.0412(5) 0.0030(3) 0.0176(3) 0.0070(3)
Pb5B 0.036(2) 0.044(3) 0.038(2) 0.0104(17) 0.0179(16) 0.0148(18)
Si9 0.0375(10) 0.0382(10) 0.0314(9) 0.0023(8) 0.0113(8) 0.0121(8)
Si10 0.0378(9) 0.0335(9) 0.0256(9) 0.0012(7) 0.0110(7) 0.0014(7)
O5 0.041(3) 0.053(3) 0.030(2) 0.003(2) 0.012(2) 0.012(2)
C57 0.033(3) 0.042(4) 0.032(3) 0.001(3) 0.015(3) 0.008(3)
C58 0.040(4) 0.048(5) 0.091(7) 0.013(4) 0.028(4) 0.005(3)
C59 0.076(6) 0.056(5) 0.106(8) 0.030(5) 0.069(6) 0.028(5)
C60 0.106(8) 0.096(7) 0.041(5) 0.034(5) 0.038(5) 0.057(6)
C61 0.073(5) 0.058(5) 0.036(4) -0.007(4) 0.007(4) 0.025(4)
C62 0.043(5) 0.121(8) 0.071(6) 0.032(6) 0.020(4) 0.037(5)
C63 0.143(9) 0.041(5) 0.058(6) -0.007(4) 0.019(6) -0.012(5)
C64 0.028(3) 0.032(3) 0.028(3) -0.002(2) 0.009(2) -0.003(2)
C65 0.043(4) 0.036(3) 0.035(4) -0.011(3) 0.018(3) 0.001(3)
C66 0.031(3) 0.039(4) 0.056(4) -0.006(3) 0.021(3) 0.003(3)
C67 0.026(3) 0.045(4) 0.068(5) 0.001(4) 0.003(3) 0.002(3)
C68 0.037(4) 0.031(3) 0.054(4) -0.004(3) -0.003(3) -0.005(3)
C69 0.061(5) 0.055(4) 0.027(4) -0.002(3) -0.002(3) 0.003(4)
C70 0.061(5) 0.035(4) 0.067(5) 0.007(4) 0.024(4) 0.003(3)
Pb6 0.03872(14) 0.04751(15) 0.03933(15) 0.00925(12) 0.00353(11) 0.01602(11)
Si11 0.0305(10) 0.0552(12) 0.0619(14) 0.0326(11) 0.0162(9) 0.0118(9)
Si12 0.0492(12) 0.0624(14) 0.0492(13) 0.0140(11) 0.0121(10) 0.0226(10)
O6A 0.041(5) 0.042(7) 0.053(6) 0.027(5) 0.022(5) 0.014(6)
O6B 0.044(4) 0.046(5) 0.048(5) 0.023(4) 0.020(3) 0.021(4)
C71 0.026(3) 0.032(3) 0.048(4) 0.016(3) 0.006(3) 0.007(3)
C72 0.033(3) 0.037(3) 0.038(4) 0.005(3) 0.008(3) 0.001(3)
C73 0.037(4) 0.046(4) 0.041(4) 0.007(3) 0.009(3) -0.006(3)
C74 0.042(4) 0.044(4) 0.032(4) 0.007(3) 0.009(3) 0.015(3)
C75 0.036(3) 0.034(3) 0.038(4) 0.007(3) -0.006(3) 0.002(3)
C76 0.054(5) 0.077(6) 0.050(5) 0.021(4) 0.025(4) 0.017(4)
C77 0.054(5) 0.061(6) 0.149(10) 0.014(6) 0.031(6) -0.017(4)
C78 0.041(4) 0.042(4) 0.045(4) 0.016(3) 0.005(3) 0.008(3)
C79 0.052(5) 0.091(7) 0.041(4) 0.015(4) -0.005(4) -0.007(5)
C80 0.040(5) 0.117(9) 0.081(7) 0.051(7) 0.001(5) 0.023(5)
C81 0.088(7) 0.066(6) 0.108(8) 0.046(6) 0.060(6) 0.064(6)
C82 0.084(6) 0.036(4) 0.087(7) 0.012(4) 0.040(5) 0.007(4)
C83A 0.079(8) 0.091(8) 0.098(9) 0.016(8) 0.032(8) 0.015(7)
C84A 0.099(10) 0.101(11) 0.093(11) -0.012(9) 0.013(9) 0.025(10)
C83B 0.068(7) 0.070(7) 0.113(9) 0.027(7) 0.048(7) 0.001(6)
C84B 0.089(7) 0.100(8) 0.082(8) -0.005(6) 0.019(6) 0.028(7)

loop_
_atom_type_symbol
_atom_type_description
_atom_type_scat_dispersion_real
_atom_type_scat_dispersion_imag
_atom_type_scat_source
C C 0.0033 0.0016 'International Tables Vol C Tables 4.2.6.8 and 6.1.1.4'
H H 0.0000 0.0000 'International Tables Vol C Tables 4.2.6.8 and 6.1.1.4'
O O 0.0106 0.0060 'International Tables Vol C Tables 4.2.6.8 and 6.1.1.4'
Si Si 0.0817 0.0704 'International Tables Vol C Tables 4.2.6.8 and 6.1.1.4'
Pb Pb -3.3944 10.1111 'International Tables Vol C Tables 4.2.6.8 and 6.1.1.4'

loop_
_geom_angle_atom_site_label_1
_geom_angle_atom_site_label_2
_geom_angle_atom_site_label_3
_geom_angle
C12A Pb1 C8 31.04(17)
C12A Pb1 C9A 49.8(3)
C8 Pb1 C9A 30.64(17)
C8 Pb1 C9B 29.8(2)
C8 Pb1 C12B 30.32(19)
C9B Pb1 C12B 49.3(4)
C12A Pb1 C1 104.5(3)
C8 Pb1 C1 92.20(18)
C9A Pb1 C1 113.0(2)
C9B Pb1 C1 102.9(3)
C12B Pb1 C1 112.9(3)
C12A Pb1 C11A 30.02(18)
C8 Pb1 C11A 49.9(3)
C9A Pb1 C11A 48.1(3)
C1 Pb1 C11A 134.5(3)
C12A Pb1 C2 124.5(2)
C8 Pb1 C2 100.57(19)
C9A Pb1 C2 107.1(3)
C9B Pb1 C2 96.0(3)
C12B Pb1 C2 129.4(2)
C1 Pb1 C2 29.94(17)
C11A Pb1 C2 150.4(3)
C8 Pb1 C10B 47.7(4)
C9B Pb1 C10B 29.1(2)
C12B Pb1 C10B 47.2(4)
C1 Pb1 C10B 132.0(3)
C2 Pb1 C10B 120.3(3)
C8 Pb1 C11B 49.5(3)
C9B Pb1 C11B 49.5(4)
C12B Pb1 C11B 29.31(19)
C1 Pb1 C11B 140.8(3)
C2 Pb1 C11B 145.4(3)
C10B Pb1 C11B 28.94(19)
C12A Pb1 C5 114.7(3)
C8 Pb1 C5 115.36(19)
C9A Pb1 C5 141.3(2)
C9B Pb1 C5 131.9(3)
C12B Pb1 C5 124.7(3)
C1 Pb1 C5 29.38(18)
C11A Pb1 C5 138.7(3)
C2 Pb1 C5 47.46(19)
C10B Pb1 C5 160.9(3)
C11B Pb1 C5 152.1(3)
C12A Pb1 C10A 49.2(3)
C8 Pb1 C10A 49.7(3)
C9A Pb1 C10A 29.03(17)
C1 Pb1 C10A 140.8(3)
C11A Pb1 C10A 28.79(17)
C2 Pb1 C10A 134.4(3)
C5 Pb1 C10A 163.5(3)
O1 Si1 C7 108.4(3)
O1 Si1 C1 112.2(3)
C7 Si1 C1 108.7(4)
O1 Si1 C6 106.6(3)
C7 Si1 C6 111.3(4)
C1 Si1 C6 109.7(3)
O1 Si2A C13A 103.6(5)
O1 Si2A C14 109.6(3)
C13A Si2A C14 106.6(6)
O1 Si2A C8 112.6(3)
C13A Si2A C8 112.2(6)
C14 Si2A C8 111.9(4)
O1 Si2B C14 112.8(4)
O1 Si2B C13B 104.8(6)
C14 Si2B C13B 105.6(7)
O1 Si2B C8 109.1(3)
C14 Si2B C8 109.7(4)
C13B Si2B C8 114.8(6)
Si2B O1 Si1 149.4(4)
Si2A O1 Si1 144.5(3)
C5 C1 C2 104.9(5)
C5 C1 Si1 127.4(5)
C2 C1 Si1 126.8(5)
C5 C1 Pb1 77.6(4)
C2 C1 Pb1 76.7(3)
Si1 C1 Pb1 119.2(2)
C3 C2 C1 108.6(6)
C3 C2 Pb1 80.1(4)
C1 C2 Pb1 73.3(3)
C3 C2 H2 125.7
C1 C2 H2 125.7
Pb1 C2 H2 113.2
C4 C3 C2 108.2(6)
C4 C3 H3 125.9
C2 C3 H3 125.9
C3 C4 C5 107.6(6)
C3 C4 H4 126.2
C5 C4 H4 126.2
C4 C5 C1 110.8(6)
C4 C5 Pb1 80.1(4)
C1 C5 Pb1 73.0(3)
C4 C5 H5 124.6
C1 C5 H5 124.6
Pb1 C5 H5 114.0
Si1 C6 H6A 109.5
Si1 C6 H6B 109.5
H6A C6 H6B 109.5
Si1 C6 H6C 109.5
H6A C6 H6C 109.5
H6B C6 H6C 109.5
Si1 C7 H7A 109.5
Si1 C7 H7B 109.5
H7A C7 H7B 109.5
Si1 C7 H7C 109.5
H7A C7 H7C 109.5
H7B C7 H7C 109.5
C9B C8 C12B 109.4(9)
C12A C8 C9A 104.6(7)
C12A C8 Si2A 134.3(6)
C9A C8 Si2A 121.1(6)
C9B C8 Si2B 132.6(8)
C12B C8 Si2B 116.7(8)
C9B C8 Pb1 78.7(8)
C12A C8 Pb1 71.9(6)
C12B C8 Pb1 78.5(8)
C9A C8 Pb1 77.1(6)
Si2A C8 Pb1 114.7(3)
Si2B C8 Pb1 120.1(3)
C10A C9A C8 110.8(8)
C10A C9A Pb1 80.7(7)
C8 C9A Pb1 72.2(6)
C10A C9A H9A 124.6
C8 C9A H9A 124.6
Pb1 C9A H9A 114.2
C11A C10A C9A 106.1(9)
C11A C10A Pb1 72.7(6)
C9A C10A Pb1 70.3(7)
C11A C10A H10A 127.0
C9A C10A H10A 127.0
Pb1 C10A H10A 121.9
C10A C11A C12A 108.6(10)
C10A C11A Pb1 78.5(7)
C12A C11A Pb1 67.5(7)
C10A C11A H11A 125.7
C12A C11A H11A 125.7
Pb1 C11A H11A 119.9
C11A C12A C8 109.6(9)
C11A C12A Pb1 82.4(8)
C8 C12A Pb1 77.1(6)
C11A C12A H12A 125.2
C8 C12A H12A 125.2
Pb1 C12A H12A 107.9
Si2A C13A H13A 109.5
Si2A C13A H13B 109.5
H13A C13A H13B 109.5
Si2A C13A H13C 109.5
H13A C13A H13C 109.5
H13B C13A H13C 109.5
C8 C9B C10B 104.9(11)
C8 C9B Pb1 71.5(7)
C10B C9B Pb1 77.6(9)
C8 C9B H9B 127.5
C10B C9B H9B 127.5
Pb1 C9B H9B 115.9
C9B C10B C11B 112.4(13)
C9B C10B Pb1 73.2(9)
C11B C10B Pb1 75.7(9)
C9B C10B H10B 123.8
C11B C10B H10B 123.8
Pb1 C10B H10B 118.8
C10B C11B C12B 104.6(13)
C10B C11B Pb1 75.4(9)
C12B C11B Pb1 73.2(9)
C10B C11B H11B 127.7
C12B C11B H11B 127.7
Pb1 C11B H11B 116.3
C11B C12B C8 108.4(11)
C11B C12B Pb1 77.5(9)
C8 C12B Pb1 71.1(7)
C11B C12B H12B 125.8
C8 C12B H12B 125.8
Pb1 C12B H12B 117.5
Si2B C13B H13D 109.5
Si2B C13B H13E 109.5
H13D C13B H13E 109.5
Si2B C13B H13F 109.5
H13D C13B H13F 109.5
H13E C13B H13F 109.5
Si2A C14 H14A 109.5
Si2A C14 H14B 109.5
H14A C14 H14B 109.5
Si2A C14 H14C 109.5
H14A C14 H14C 109.5
H14B C14 H14C 109.5
C19 Pb2A C23 126.0(3)
C19 Pb2A C15 31.28(19)
C23 Pb2A C15 113.7(3)
C19 Pb2A C22 123.3(3)
C23 Pb2A C22 30.9(2)
C15 Pb2A C22 97.4(2)
C19 Pb2A C24 149.7(3)
C23 Pb2A C24 29.7(2)
C15 Pb2A C24 143.2(3)
C22 Pb2A C24 49.5(2)
C19 Pb2A C18 29.8(2)
C23 Pb2A C18 155.2(3)
C15 Pb2A C18 50.0(2)
C22 Pb2A C18 147.1(3)
C24 Pb2A C18 162.0(3)
C19 Pb2A C16 48.2(2)
C23 Pb2A C16 129.8(3)
C15 Pb2A C16 29.04(19)
C22 Pb2A C16 102.8(2)
C24 Pb2A C16 150.7(3)
C18 Pb2A C16 47.3(2)
C19 Pb2B C15 30.62(18)
C19 Pb2B C16 48.7(2)
C15 Pb2B C16 29.79(19)
C19 Pb2B C22 119.0(2)
C15 Pb2B C22 96.61(19)
C16 Pb2B C22 105.8(2)
C19 Pb2B C23 117.0(2)
C15 Pb2B C23 108.8(2)
C16 Pb2B C23 129.3(2)
C22 Pb2B C23 30.1(2)
C19 Pb2B C17 48.4(2)
C15 Pb2B C17 49.59(19)
C16 Pb2B C17 29.64(19)
C22 Pb2B C17 134.8(2)
C23 Pb2B C17 157.9(2)
C19 Pb2B C18 29.40(19)
C15 Pb2B C18 49.85(18)
C16 Pb2B C18 48.5(2)
C22 Pb2B C18 146.2(2)
C23 Pb2B C18 144.6(3)
C17 Pb2B C18 29.1(2)
C19 Pb2B C26 144.7(2)
C15 Pb2B C26 116.2(2)
C16 Pb2B C26 111.2(2)
C22 Pb2B C26 29.53(19)
C23 Pb2B C26 47.8(2)
C17 Pb2B C26 131.3(3)
C18 Pb2B C26 159.3(2)
C19 Pb2B C24 137.9(3)
C15 Pb2B C24 137.3(2)
C16 Pb2B C24 154.4(2)
C22 Pb2B C24 48.6(2)
C23 Pb2B C24 28.6(2)
C17 Pb2B C24 172.8(3)
C18 Pb2B C24 153.4(3)
C26 Pb2B C24 47.1(3)
C19 Pb2B C25 163.8(3)
C15 Pb2B C25 144.0(2)
C16 Pb2B C25 138.0(3)
C22 Pb2B C25 48.41(19)
C23 Pb2B C25 46.9(2)
C17 Pb2B C25 146.6(3)
C18 Pb2B C25 165.3(2)
C26 Pb2B C25 28.9(2)
C24 Pb2B C25 27.8(3)
O2 Si3 C21 107.0(3)
O2 Si3 C15 111.3(2)
C21 Si3 C15 109.5(3)
O2 Si3 C20 108.1(3)
C21 Si3 C20 112.0(4)
C15 Si3 C20 109.0(3)
O2 Si4 C27 109.8(4)
O2 Si4 C22 110.5(3)
C27 Si4 C22 108.6(4)
O2 Si4 C28 107.1(3)
C27 Si4 C28 110.5(5)
C22 Si4 C28 110.3(4)
Si4 O2 Si3 149.2(3)
C16 C15 C19 104.5(5)
C16 C15 Si3 128.2(5)
C19 C15 Si3 127.3(5)
C16 C15 Pb2A 81.4(4)
C19 C15 Pb2A 71.2(4)
Si3 C15 Pb2A 114.3(3)
C16 C15 Pb2B 75.2(4)
C19 C15 Pb2B 74.7(4)
Si3 C15 Pb2B 116.9(3)
C15 C16 C17 110.4(6)
C15 C16 Pb2B 75.0(4)
C17 C16 Pb2B 77.0(4)
C15 C16 Pb2A 69.6(4)
C17 C16 Pb2A 78.1(4)
C15 C16 H16 124.8
C17 C16 H16 124.8
Pb2A C16 H16 119.1
C18 C17 C16 107.7(6)
C18 C17 Pb2B 75.6(4)
C16 C17 Pb2B 73.4(4)
C18 C17 H17 126.1
C16 C17 H17 126.1
Pb2B C17 H17 116.9
C17 C18 C19 107.7(6)
C17 C18 Pb2B 75.3(4)
C19 C18 Pb2B 73.3(4)
C17 C18 Pb2A 81.2(4)
C19 C18 Pb2A 69.0(4)
C17 C18 H18 126.1
C19 C18 H18 126.1
Pb2A C18 H18 115.7
C18 C19 C15 109.7(6)
C18 C19 Pb2A 81.2(4)
C15 C19 Pb2A 77.5(4)
C18 C19 Pb2B 77.4(4)
C15 C19 Pb2B 74.7(3)
C18 C19 H19 123.8
C15 C19 H19 123.8
Pb2A C19 H19 123.8
Si3 C20 H20A 109.5
Si3 C20 H20B 109.5
H20A C20 H20B 109.5
Si3 C20 H20C 109.5
H20A C20 H20C 109.5
H20B C20 H20C 109.5
Si3 C21 H21A 109.5
Si3 C21 H21B 109.5
H21A C21 H21B 109.5
Si3 C21 H21C 109.5
H21A C21 H21C 109.5
H21B C21 H21C 109.5
C26 C22 C23 104.7(6)
C26 C22 Si4 129.5(5)
C23 C22 Si4 125.8(5)
C26 C22 Pb2A 81.8(4)
C23 C22 Pb2A 70.6(4)
Si4 C22 Pb2A 113.3(3)
C26 C22 Pb2B 76.7(4)
C23 C22 Pb2B 75.8(4)
Si4 C22 Pb2B 113.6(3)
C24 C23 C22 109.5(7)
C24 C23 Pb2A 80.4(5)
C22 C23 Pb2A 78.5(4)
C24 C23 Pb2B 78.8(5)
C22 C23 Pb2B 74.2(4)
C24 C23 H23 123.8
C22 C23 H23 123.8
Pb2A C23 H23 123.8
C25 C24 C23 108.5(8)
C25 C24 Pb2A 82.5(5)
C23 C24 Pb2A 69.9(4)
C25 C24 Pb2B 76.6(5)
C23 C24 Pb2B 72.7(4)
C25 C24 H24 125.7
C23 C24 H24 125.7
Pb2A C24 H24 113.9
C24 C25 C26 108.1(7)
C24 C25 Pb2B 75.6(5)
C26 C25 Pb2B 72.7(4)
C24 C25 H25 126.0
C26 C25 H25 126.0
Pb2B C25 H25 117.7
C25 C26 C22 109.3(7)
C25 C26 Pb2B 78.4(4)
C22 C26 Pb2B 73.8(4)
C25 C26 H26 125.4
C22 C26 H26 125.4
Pb2B C26 H26 114.5
Si4 C27 H27A 109.5
Si4 C27 H27B 109.5
H27A C27 H27B 109.5
Si4 C27 H27C 109.5
H27A C27 H27C 109.5
H27B C27 H27C 109.5
Si4 C28 H28A 109.5
Si4 C28 H28B 109.5
H28A C28 H28B 109.5
Si4 C28 H28C 109.5
H28A C28 H28C 109.5
H28B C28 H28C 109.5
C36 Pb3 C29 99.3(2)
C36 Pb3 C40 30.83(18)
C29 Pb3 C40 101.1(2)
C36 Pb3 C33 99.0(2)
C29 Pb3 C33 30.6(2)
C40 Pb3 C33 85.5(2)
C36 Pb3 C30 127.1(2)
C29 Pb3 C30 30.2(2)
C40 Pb3 C30 130.7(2)
C33 Pb3 C30 48.6(3)
C36 Pb3 C37 30.10(18)
C29 Pb3 C37 126.2(2)
C40 Pb3 C37 48.42(19)
C33 Pb3 C37 128.9(2)
C30 Pb3 C37 147.3(2)
C36 Pb3 C32 124.3(3)
C29 Pb3 C32 48.7(3)
C40 Pb3 C32 102.4(3)
C33 Pb3 C32 28.7(3)
C30 Pb3 C32 46.9(3)
C37 Pb3 C32 150.8(3)
C36 Pb3 C39 49.0(2)
C29 Pb3 C39 127.1(2)
C40 Pb3 C39 28.7(2)
C33 Pb3 C39 104.1(3)
C30 Pb3 C39 152.6(2)
C37 Pb3 C39 46.9(2)
C32 Pb3 C39 109.2(3)
O3 Si6 C36 110.0(3)
O3 Si6 C42 109.3(3)
C36 Si6 C42 109.3(3)
O3 Si6 C41 107.8(3)
C36 Si6 C41 109.9(3)
C42 Si6 C41 110.5(4)
O3 Si5 C35 109.1(4)
O3 Si5 C29 110.8(3)
C35 Si5 C29 109.1(4)
O3 Si5 C34 107.7(4)
C35 Si5 C34 111.9(5)
C29 Si5 C34 108.3(4)
Si6 O3 Si5 148.4(3)
C33 C29 C30 105.4(7)
C33 C29 Si5 128.1(6)
C30 C29 Si5 126.5(6)
C33 C29 Pb3 76.8(4)
C30 C29 Pb3 79.6(4)
Si5 C29 Pb3 110.1(3)
C31 C30 C29 108.9(8)
C31 C30 Pb3 81.2(5)
C29 C30 Pb3 70.2(4)
C31 C30 H30 125.6
C29 C30 H30 125.6
Pb3 C30 H30 115.0
C30 C31 C32 108.7(9)
C30 C31 H31 125.6
C32 C31 H31 125.6
C33 C32 C31 108.2(9)
C33 C32 Pb3 70.0(5)
C31 C32 Pb3 78.2(5)
C33 C32 H32 125.9
C31 C32 H32 125.9
Pb3 C32 H32 117.7
C32 C33 C29 108.8(9)
C32 C33 Pb3 81.3(5)
C29 C33 Pb3 72.6(4)
C32 C33 H33 125.6
C29 C33 H33 125.6
Pb3 C33 H33 112.7
Si5 C34 H34A 109.5
Si5 C34 H34B 109.5
H34A C34 H34B 109.5
Si5 C34 H34C 109.5
H34A C34 H34C 109.5
H34B C34 H34C 109.5
Si5 C35 H35A 109.5
Si5 C35 H35B 109.5
H35A C35 H35B 109.5
Si5 C35 H35C 109.5
H35A C35 H35C 109.5
H35B C35 H35C 109.5
C40 C36 C37 104.9(5)
C40 C36 Si6 127.7(5)
C37 C36 Si6 127.4(5)
C40 C36 Pb3 76.1(4)
C37 C36 Pb3 80.7(4)
Si6 C36 Pb3 111.1(3)
C38 C37 C36 110.0(6)
C38 C37 Pb3 81.0(4)
C36 C37 Pb3 69.2(3)
C38 C37 H37 125.0
C36 C37 H37 125.0
Pb3 C37 H37 116.4
C37 C38 C39 107.3(6)
C37 C38 H38 126.4
C39 C38 H38 126.4
C40 C39 C38 108.4(6)
C40 C39 Pb3 69.2(4)
C38 C39 Pb3 78.8(5)
C40 C39 H39 125.8
C38 C39 H39 125.8
Pb3 C39 H39 118.0
C39 C40 C36 109.5(6)
C39 C40 Pb3 82.1(5)
C36 C40 Pb3 73.1(4)
C39 C40 H40 125.3
C36 C40 H40 125.3
Pb3 C40 H40 111.7
Si6 C41 H41A 109.5
Si6 C41 H41B 109.5
H41A C41 H41B 109.5
Si6 C41 H41C 109.5
H41A C41 H41C 109.5
H41B C41 H41C 109.5
Si6 C42 H42A 109.5
Si6 C42 H42B 109.5
H42A C42 H42B 109.5
Si6 C42 H42C 109.5
H42A C42 H42C 109.5
H42B C42 H42C 109.5
C43 Pb4 C44 30.56(19)
C43 Pb4 C50 97.8(2)
C44 Pb4 C50 97.2(2)
C43 Pb4 C47 30.53(19)
C44 Pb4 C47 48.7(2)
C50 Pb4 C47 126.3(2)
C43 Pb4 C54 122.1(2)
C44 Pb4 C54 127.4(2)
C50 Pb4 C54 30.30(19)
C47 Pb4 C54 142.4(2)
C43 Pb4 C51 104.7(2)
C44 Pb4 C51 88.9(2)
C50 Pb4 C51 29.95(19)
C47 Pb4 C51 134.6(2)
C54 Pb4 C51 48.0(2)
C43 Pb4 C45 49.4(2)
C44 Pb4 C45 29.2(2)
C50 Pb4 C45 122.6(2)
C47 Pb4 C45 47.5(2)
C54 Pb4 C45 151.7(2)
C51 Pb4 C45 104.7(2)
O4 Si7 C49 107.9(4)
O4 Si7 C48 107.5(4)
C49 Si7 C48 110.2(5)
O4 Si7 C43 110.0(3)
C49 Si7 C43 111.5(4)
C48 Si7 C43 109.7(4)
O4 Si8 C50 110.6(3)
O4 Si8 C55A 109.0(5)
C50 Si8 C55A 109.8(5)
O4 Si8 C56B 109(3)
C50 Si8 C56B 123(2)
O4 Si8 C55B 87.7(17)
C50 Si8 C55B 100(2)
C56B Si8 C55B 122(3)
O4 Si8 C56A 109.3(5)
C50 Si8 C56A 107.6(5)
C55A Si8 C56A 110.6(6)
Si7 O4 Si8 147.4(4)
C44 C43 C47 105.0(6)
C44 C43 Si7 127.7(5)
C47 C43 Si7 127.2(5)
C44 C43 Pb4 76.6(4)
C47 C43 Pb4 79.2(4)
Si7 C43 Pb4 113.0(3)
C45 C44 C43 109.6(6)
C45 C44 Pb4 80.5(4)
C43 C44 Pb4 72.8(3)
C45 C44 H44 125.2
C43 C44 H44 125.2
Pb4 C44 H44 113.5
C44 C45 C46 107.9(7)
C44 C45 Pb4 70.3(4)
C46 C45 Pb4 78.0(4)
C44 C45 H45 126.0
C46 C45 H45 126.0
Pb4 C45 H45 117.6
C47 C46 C45 107.6(6)
C47 C46 H46 126.2
C45 C46 H46 126.2
C46 C47 C43 109.7(6)
C46 C47 Pb4 80.6(4)
C43 C47 Pb4 70.3(4)
C46 C47 H47 125.1
C43 C47 H47 125.1
Pb4 C47 H47 115.7
Si7 C48 H48A 109.5
Si7 C48 H48B 109.5
H48A C48 H48B 109.5
Si7 C48 H48C 109.5
H48A C48 H48C 109.5
H48B C48 H48C 109.5
Si7 C49 H49A 109.5
Si7 C49 H49B 109.5
H49A C49 H49B 109.5
Si7 C49 H49C 109.5
H49A C49 H49C 109.5
H49B C49 H49C 109.5
C51 C50 C54 104.9(6)
C51 C50 Si8 126.5(5)
C54 C50 Si8 128.4(5)
C51 C50 Pb4 78.5(4)
C54 C50 Pb4 77.6(4)
Si8 C50 Pb4 112.7(3)
C52 C51 C50 108.2(7)
C52 C51 Pb4 80.8(4)
C50 C51 Pb4 71.6(4)
C52 C51 H51 125.9
C50 C51 H51 125.9
Pb4 C51 H51 114.0
C53 C52 C51 108.8(7)
C53 C52 H52 125.6
C51 C52 H52 125.6
C52 C53 C54 108.6(7)
C52 C53 H53 125.7
C54 C53 H53 125.7
C53 C54 C50 109.5(7)
C53 C54 Pb4 81.7(4)
C50 C54 Pb4 72.1(3)
C53 C54 H54 125.2
C50 C54 H54 125.2
Pb4 C54 H54 113.0
Si8 C55A H55A 109.5
Si8 C55A H55B 109.5
H55A C55A H55B 109.5
Si8 C55A H55C 109.5
H55A C55A H55C 109.5
H55B C55A H55C 109.5
Si8 C56A H56A 109.5
Si8 C56A H56B 109.5
H56A C56A H56B 109.5
Si8 C56A H56C 109.5
H56A C56A H56C 109.5
H56B C56A H56C 109.5
Si8 C55B H55D 109.5
Si8 C55B H55E 109.5
H55D C55B H55E 109.5
Si8 C55B H55F 109.5
H55D C55B H55F 109.5
H55E C55B H55F 109.5
Si8 C56B H56D 109.5
Si8 C56B H56E 109.5
H56D C56B H56E 109.5
Si8 C56B H56F 109.5
H56D C56B H56F 109.5
H56E C56B H56F 109.5
C65 Pb5A C64 30.76(18)
C65 Pb5A C58 130.5(3)
C64 Pb5A C58 116.2(2)
C65 Pb5A C57 122.9(2)
C64 Pb5A C57 96.77(18)
C58 Pb5A C57 30.2(2)
C65 Pb5A C68 49.2(2)
C64 Pb5A C68 30.18(18)
C58 Pb5A C68 129.2(2)
C57 Pb5A C68 100.6(2)
C65 Pb5A C66 29.49(19)
C64 Pb5A C66 49.70(19)
C58 Pb5A C66 159.6(3)
C57 Pb5A C66 146.0(2)
C68 Pb5A C66 48.3(2)
C65 Pb5A C59 156.7(3)
C64 Pb5A C59 144.1(2)
C58 Pb5A C59 29.3(2)
C57 Pb5A C59 48.4(2)
C68 Pb5A C59 144.2(3)
C66 Pb5A C59 165.6(2)
C65 Pb5A C67 48.5(2)
C64 Pb5A C67 49.39(19)
C58 Pb5A C67 157.6(2)
C57 Pb5A C67 127.7(2)
C68 Pb5A C67 29.24(19)
C66 Pb5A C67 28.9(2)
C59 Pb5A C67 154.6(3)
C65 Pb5A C61 139.5(2)
C64 Pb5A C61 108.8(2)
C58 Pb5A C61 48.0(3)
C57 Pb5A C61 29.26(19)
C68 Pb5A C61 97.6(2)
C66 Pb5A C61 143.8(3)
C59 Pb5A C61 46.6(3)
C67 Pb5A C61 115.4(3)
C68 Pb5B C67 31.8(2)
C68 Pb5B C64 31.7(2)
C67 Pb5B C64 51.9(3)
C68 Pb5B C61 109.1(6)
C67 Pb5B C61 130.7(7)
C64 Pb5B C61 116.0(4)
C68 Pb5B C57 107.8(4)
C67 Pb5B C57 139.0(5)
C64 Pb5B C57 98.3(3)
C61 Pb5B C57 30.5(2)
C68 Pb5B C60 135.3(7)
C67 Pb5B C60 143.0(7)
C64 Pb5B C60 145.2(4)
C61 Pb5B C60 29.8(3)
C57 Pb5B C60 49.1(2)
C68 Pb5B C65 50.2(2)
C67 Pb5B C65 49.4(2)
C64 Pb5B C65 30.25(19)
C61 Pb5B C65 144.6(4)
C57 Pb5B C65 119.9(3)
C60 Pb5B C65 166.7(5)
C68 Pb5B C66 50.3(3)
C67 Pb5B C66 29.8(2)
C64 Pb5B C66 50.0(2)
C61 Pb5B C66 159.1(7)
C57 Pb5B C66 147.6(3)
C60 Pb5B C66 163.2(4)
C65 Pb5B C66 29.0(2)
O5 Si9 C63 109.6(4)
O5 Si9 C57 111.1(3)
C63 Si9 C57 109.3(4)
O5 Si9 C62 106.6(3)
C63 Si9 C62 110.9(5)
C57 Si9 C62 109.3(4)
O5 Si10 C69 106.7(3)
O5 Si10 C70 108.9(3)
C69 Si10 C70 111.3(4)
O5 Si10 C64 111.1(2)
C69 Si10 C64 109.6(3)
C70 Si10 C64 109.2(3)
Si9 O5 Si10 149.8(3)
C61 C57 C58 105.9(7)
C61 C57 Si9 127.2(6)
C58 C57 Si9 126.9(6)
C61 C57 Pb5B 71.8(5)
C58 C57 Pb5B 81.7(5)
Si9 C57 Pb5B 113.3(3)
C61 C57 Pb5A 78.8(4)
C58 C57 Pb5A 74.1(4)
Si9 C57 Pb5A 113.9(3)
C59 C58 C57 107.7(8)
C59 C58 Pb5A 78.7(4)
C57 C58 Pb5A 75.8(4)
C59 C58 H58 126.2
C57 C58 H58 126.2
Pb5A C58 H58 112.0
C60 C59 C58 109.4(8)
C60 C59 Pb5A 79.0(5)
C58 C59 Pb5A 72.1(4)
C60 C59 H59 125.3
C58 C59 H59 125.3
Pb5A C59 H59 115.6
C59 C60 C61 108.4(8)
C59 C60 Pb5B 81.8(6)
C61 C60 Pb5B 69.9(5)
C59 C60 H60 125.8
C61 C60 H60 125.8
Pb5B C60 H60 114.6
C60 C61 C57 108.7(8)
C60 C61 Pb5B 80.4(5)
C57 C61 Pb5B 77.7(5)
C60 C61 Pb5A 77.5(5)
C57 C61 Pb5A 71.9(4)
C60 C61 H61 125.2
C57 C61 H61 125.2
Pb5A C61 H61 125.2
Si9 C62 H62A 109.5
Si9 C62 H62B 109.5
H62A C62 H62B 109.5
Si9 C62 H62C 109.5
H62A C62 H62C 109.5
H62B C62 H62C 109.5
Si9 C63 H63A 109.5
Si9 C63 H63B 109.5
H63A C63 H63B 109.5
Si9 C63 H63C 109.5
H63A C63 H63C 109.5
H63B C63 H63C 109.5
C68 C64 C65 105.5(5)
C68 C64 Si10 126.9(5)
C65 C64 Si10 127.6(5)
C68 C64 Pb5B 69.0(5)
C65 C64 Pb5B 80.1(5)
Si10 C64 Pb5B 117.6(3)
C68 C64 Pb5A 77.6(4)
C65 C64 Pb5A 74.2(3)
Si10 C64 Pb5A 115.3(3)
C66 C65 C64 109.6(6)
C66 C65 Pb5A 79.6(4)
C64 C65 Pb5A 75.0(3)
C66 C65 Pb5B 75.7(4)
C64 C65 Pb5B 69.7(4)
C66 C65 H65 124.3
C64 C65 H65 124.3
Pb5A C65 H65 124.3
C65 C66 C67 108.1(6)
C65 C66 Pb5A 70.9(3)
C67 C66 Pb5A 77.0(4)
C65 C66 Pb5B 75.3(4)
C67 C66 Pb5B 68.3(5)
C65 C66 H66 126.0
C67 C66 H66 126.0
Pb5A C66 H66 118.0
C66 C67 C68 107.7(6)
C66 C67 Pb5B 81.9(5)
C68 C67 Pb5B 70.2(4)
C66 C67 Pb5A 74.1(4)
C68 C67 Pb5A 72.7(4)
C66 C67 H67 125.9
C68 C67 H67 125.9
Pb5A C67 H67 125.9
C67 C68 C64 109.2(6)
C67 C68 Pb5B 77.9(4)
C64 C68 Pb5B 79.3(5)
C67 C68 Pb5A 78.0(4)
C64 C68 Pb5A 72.2(4)
C67 C68 H68 124.9
C64 C68 H68 124.9
Pb5A C68 H68 124.9
Si10 C69 H69A 109.5
Si10 C69 H69B 109.5
H69A C69 H69B 109.5
Si10 C69 H69C 109.5
H69A C69 H69C 109.5
H69B C69 H69C 109.5
Si10 C70 H70A 109.5
Si10 C70 H70B 109.5
H70A C70 H70B 109.5
Si10 C70 H70C 109.5
H70A C70 H70C 109.5
H70B C70 H70C 109.5
C78 Pb6 C79 30.8(2)
C78 Pb6 C82 30.4(2)
C79 Pb6 C82 49.1(3)
C78 Pb6 C71 93.3(2)
C79 Pb6 C71 105.4(2)
C82 Pb6 C71 114.2(2)
C78 Pb6 C72 99.5(2)
C79 Pb6 C72 95.8(3)
C82 Pb6 C72 128.6(2)
C71 Pb6 C72 30.07(18)
C78 Pb6 C80 49.3(2)
C79 Pb6 C80 28.7(3)
C82 Pb6 C80 48.2(3)
C71 Pb6 C80 134.0(3)
C72 Pb6 C80 119.3(3)
C78 Pb6 C75 117.9(2)
C79 Pb6 C75 135.0(2)
C82 Pb6 C75 127.8(2)
C71 Pb6 C75 29.74(19)
C72 Pb6 C75 47.92(19)
C80 Pb6 C75 163.7(3)
C78 Pb6 C81 49.5(2)
C79 Pb6 C81 47.5(3)
C82 Pb6 C81 29.9(3)
C71 Pb6 C81 142.2(2)
C72 Pb6 C81 143.2(3)
C80 Pb6 C81 28.0(3)
C75 Pb6 C81 156.0(3)
C78 Pb6 C73 127.6(2)
C79 Pb6 C73 115.6(3)
C82 Pb6 C73 157.6(2)
C71 Pb6 C73 48.89(18)
C72 Pb6 C73 29.13(18)
C80 Pb6 C73 128.7(3)
C75 Pb6 C73 47.06(19)
C81 Pb6 C73 156.1(3)
O6A Si11 C76 125.3(7)
O6B Si11 C76 101.2(4)
O6A Si11 C77 89.8(7)
O6B Si11 C77 116.3(5)
C76 Si11 C77 110.3(4)
O6A Si11 C71 110.7(7)
O6B Si11 C71 110.7(3)
C76 Si11 C71 109.9(3)
C77 Si11 C71 108.2(4)
O6B Si12 C83A 123.8(12)
O6B Si12 C78 115.9(3)
C83A Si12 C78 119.7(12)
O6A Si12 C78 107.7(7)
O6A Si12 C83B 87.2(7)
C78 Si12 C83B 107.1(5)
O6A Si12 C84B 130.9(8)
C78 Si12 C84B 112.6(5)
C83B Si12 C84B 106.2(7)
O6B Si12 C84A 70.9(10)
C83A Si12 C84A 110.4(15)
C78 Si12 C84A 95.2(10)
Si11 O6A Si12 143.7(11)
Si12 O6B Si11 144.8(5)
C75 C71 C72 105.0(6)
C75 C71 Si11 127.7(5)
C72 C71 Si11 126.9(5)
C75 C71 Pb6 77.9(4)
C72 C71 Pb6 75.8(3)
Si11 C71 Pb6 118.0(3)
C73 C72 C71 109.4(6)
C73 C72 Pb6 79.6(4)
C71 C72 Pb6 74.2(3)
C73 C72 H72 125.3
C71 C72 H72 125.3
Pb6 C72 H72 113.1
C74 C73 C72 107.5(6)
C74 C73 Pb6 77.1(4)
C72 C73 Pb6 71.3(4)
C74 C73 H73 126.2
C72 C73 H73 126.2
Pb6 C73 H73 117.4
C75 C74 C73 107.9(6)
C75 C74 H74 126.1
C73 C74 H74 126.1
C74 C75 C71 110.2(6)
C74 C75 Pb6 79.3(4)
C71 C75 Pb6 72.4(3)
C74 C75 H75 124.9
C71 C75 H75 124.9
Pb6 C75 H75 115.2
Si11 C76 H76A 109.5
Si11 C76 H76B 109.5
H76A C76 H76B 109.5
Si11 C76 H76C 109.5
H76A C76 H76C 109.5
H76B C76 H76C 109.5
Si11 C77 H77A 109.5
Si11 C77 H77B 109.5
H77A C77 H77B 109.5
Si11 C77 H77C 109.5
H77A C77 H77C 109.5
H77B C77 H77C 109.5
C82 C78 C79 104.8(7)
C82 C78 Si12 128.9(6)
C79 C78 Si12 125.6(6)
C82 C78 Pb6 76.4(4)
C79 C78 Pb6 75.7(4)
Si12 C78 Pb6 120.3(3)
C80 C79 C78 109.5(9)
C80 C79 Pb6 78.9(5)
C78 C79 Pb6 73.5(4)
C80 C79 H79 125.2
C78 C79 H79 125.2
Pb6 C79 H79 114.4
C81 C80 C79 109.8(9)
C81 C80 Pb6 77.2(5)
C79 C80 Pb6 72.3(4)
C81 C80 H80 125.1
C79 C80 H80 125.1
Pb6 C80 H80 117.2
C80 C81 C82 107.7(8)
C80 C81 Pb6 74.9(5)
C82 C81 Pb6 71.3(4)
C80 C81 H81 126.1
C82 C81 H81 126.1
Pb6 C81 H81 119.5
C78 C82 C81 108.1(8)
C78 C82 Pb6 73.2(4)
C81 C82 Pb6 78.8(5)
C78 C82 H82 125.9
C81 C82 H82 125.9
Pb6 C82 H82 114.3
Si12 C83A H83A 109.5
Si12 C83A H83B 109.5
H83A C83A H83B 109.5
Si12 C83A H83C 109.5
H83A C83A H83C 109.5
H83B C83A H83C 109.5
Si12 C84A H84A 109.5
Si12 C84A H84B 109.5
H84A C84A H84B 109.5
Si12 C84A H84C 109.5
H84A C84A H84C 109.5
H84B C84A H84C 109.5
Si12 C83B H83D 109.5
Si12 C83B H83E 109.5
H83D C83B H83E 109.5
Si12 C83B H83F 109.5
H83D C83B H83F 109.5
H83E C83B H83F 109.5
Si12 C84B H84D 109.5
Si12 C84B H84E 109.5
H84D C84B H84E 109.5
Si12 C84B H84F 109.5
H84D C84B H84F 109.5
H84E C84B H84F 109.5

loop_
_geom_bond_atom_site_label_1
_geom_bond_atom_site_label_2
_geom_bond_distance
Pb1 C12A 2.575(14)
Pb1 C8 2.642(6)
Pb1 C9A 2.704(13)
Pb1 C9B 2.732(18)
Pb1 C12B 2.736(17)
Pb1 C1 2.740(6)
Pb1 C11A 2.763(12)
Pb1 C2 2.784(6)
Pb1 C10B 2.787(15)
Pb1 C11B 2.791(15)
Pb1 C5 2.797(6)
Pb1 C10A 2.835(11)
Si1 O1 1.630(5)
Si1 C7 1.848(8)
Si1 C1 1.849(6)
Si1 C6 1.850(8)
Si2A O1 1.574(5)
Si2A C13A 1.831(8)
Si2A C14 1.841(7)
Si2A C8 1.858(7)
Si2B O1 1.553(5)
Si2B C14 1.799(7)
Si2B C13B 1.835(9)
Si2B C8 1.946(7)
C1 C5 1.405(9)
C1 C2 1.427(8)
C2 C3 1.414(9)
C2 H2 0.9500
C3 C4 1.384(9)
C3 H3 0.9500
C4 C5 1.391(9)
C4 H4 0.9500
C5 H5 0.9500
C6 H6A 0.9800
C6 H6B 0.9800
C6 H6C 0.9800
C7 H7A 0.9800
C7 H7B 0.9800
C7 H7C 0.9800
C8 C9B 1.382(8)
C8 C12A 1.397(7)
C8 C12B 1.409(8)
C8 C9A 1.414(7)
C9A C10A 1.394(7)
C9A H9A 0.9500
C10A C11A 1.394(8)
C10A H10A 0.9500
C11A C12A 1.394(8)
C11A H11A 0.9500
C12A H12A 0.9500
C13A H13A 0.9800
C13A H13B 0.9800
C13A H13C 0.9800
C9B C10B 1.389(8)
C9B H9B 0.9500
C10B C11B 1.394(8)
C10B H10B 0.9500
C11B C12B 1.399(8)
C11B H11B 0.9500
C12B H12B 0.9500
C13B H13D 0.9800
C13B H13E 0.9800
C13B H13F 0.9800
C14 H14A 0.9800
C14 H14B 0.9800
C14 H14C 0.9800
Pb2A C19 2.618(8)
Pb2A C23 2.627(9)
Pb2A C15 2.699(8)
Pb2A C22 2.730(7)
Pb2A C24 2.758(9)
Pb2A C18 2.771(8)
Pb2A C16 2.847(8)
Pb2B C19 2.718(7)
Pb2B C15 2.718(6)
Pb2B C16 2.720(8)
Pb2B C22 2.744(6)
Pb2B C23 2.765(8)
Pb2B C17 2.765(7)
Pb2B C18 2.770(7)
Pb2B C26 2.781(7)
Pb2B C24 2.841(8)
Pb2B C25 2.853(7)
Si3 O2 1.644(4)
Si3 C21 1.843(7)
Si3 C15 1.850(6)
Si3 C20 1.864(7)
Si4 O2 1.616(4)
Si4 C27 1.837(9)
Si4 C22 1.838(6)
Si4 C28 1.842(8)
C15 C16 1.398(9)
C15 C19 1.435(8)
C16 C17 1.404(9)
C16 H16 0.9500
C17 C18 1.389(9)
C17 H17 0.9500
C18 C19 1.393(9)
C18 H18 0.9500
C19 H19 1.0000
C20 H20A 0.9800
C20 H20B 0.9800
C20 H20C 0.9800
C21 H21A 0.9800
C21 H21B 0.9800
C21 H21C 0.9800
C22 C26 1.408(9)
C22 C23 1.430(9)
C23 C24 1.385(11)
C23 H23 1.0000
C24 C25 1.370(12)
C24 H24 0.9500
C25 C26 1.408(11)
C25 H25 0.9500
C26 H26 0.9500
C27 H27A 0.9800
C27 H27B 0.9800
C27 H27C 0.9800
C28 H28A 0.9800
C28 H28B 0.9800
C28 H28C 0.9800
Pb3 C36 2.656(6)
Pb3 C29 2.657(7)
Pb3 C40 2.694(7)
Pb3 C33 2.711(7)
Pb3 C30 2.778(7)
Pb3 C37 2.805(6)
Pb3 C32 2.851(9)
Pb3 C39 2.856(8)
Si6 O3 1.627(5)
Si6 C36 1.848(6)
Si6 C42 1.848(7)
Si6 C41 1.855(7)
Si5 O3 1.633(5)
Si5 C35 1.838(9)
Si5 C29 1.843(7)
Si5 C34 1.852(9)
C29 C33 1.419(11)
C29 C30 1.422(10)
C30 C31 1.373(12)
C30 H30 0.9500
C31 C32 1.386(14)
C31 H31 0.9500
C32 C33 1.383(13)
C32 H32 0.9500
C33 H33 0.9500
C34 H34A 0.9800
C34 H34B 0.9800
C34 H34C 0.9800
C35 H35A 0.9800
C35 H35B 0.9800
C35 H35C 0.9800
C36 C40 1.423(8)
C36 C37 1.425(9)
C37 C38 1.387(9)
C37 H37 0.9500
C38 C39 1.408(10)
C38 H38 0.9500
C39 C40 1.385(10)
C39 H39 0.9500
C40 H40 0.9500
C41 H41A 0.9800
C41 H41B 0.9800
C41 H41C 0.9800
C42 H42A 0.9800
C42 H42B 0.9800
C42 H42C 0.9800
Pb4 C43 2.641(6)
Pb4 C44 2.689(6)
Pb4 C50 2.691(6)
Pb4 C47 2.755(7)
Pb4 C54 2.761(6)
Pb4 C51 2.779(7)
Pb4 C45 2.817(7)
Si7 O4 1.641(5)
Si7 C49 1.841(8)
Si7 C48 1.852(9)
Si7 C43 1.857(7)
Si8 O4 1.644(6)
Si8 C50 1.843(7)
Si8 C55A 1.859(7)
Si8 C56B 1.864(11)
Si8 C55B 1.868(11)
Si8 C56A 1.869(8)
C43 C44 1.405(9)
C43 C47 1.425(9)
C44 C45 1.392(10)
C44 H44 0.9500
C45 C46 1.399(10)
C45 H45 0.9500
C46 C47 1.382(11)
C46 H46 0.9500
C47 H47 0.9500
C48 H48A 0.9800
C48 H48B 0.9800
C48 H48C 0.9800
C49 H49A 0.9800
C49 H49B 0.9800
C49 H49C 0.9800
C50 C51 1.416(9)
C50 C54 1.426(9)
C51 C52 1.402(11)
C51 H51 0.9500
C52 C53 1.365(12)
C52 H52 0.9500
C53 C54 1.370(10)
C53 H53 0.9500
C54 H54 0.9500
C55A H55A 0.9800
C55A H55B 0.9800
C55A H55C 0.9800
C56A H56A 0.9800
C56A H56B 0.9800
C56A H56C 0.9800
C55B H55D 0.9800
C55B H55E 0.9800
C55B H55F 0.9800
C56B H56D 0.9800
C56B H56E 0.9800
C56B H56F 0.9800
Pb5A C65 2.679(6)
Pb5A C64 2.689(6)
Pb5A C58 2.730(7)
Pb5A C57 2.752(6)
Pb5A C68 2.758(7)
Pb5A C66 2.788(6)
Pb5A C59 2.814(8)
Pb5A C67 2.825(7)
Pb5A C61 2.840(7)
Pb5B C68 2.518(13)
Pb5B C67 2.617(12)
Pb5B C64 2.651(9)
Pb5B C61 2.651(12)
Pb5B C57 2.727(9)
Pb5B C60 2.783(11)
Pb5B C65 2.784(10)
Pb5B C66 2.789(9)
Si9 O5 1.629(4)
Si9 C63 1.842(8)
Si9 C57 1.848(6)
Si9 C62 1.853(7)
Si10 O5 1.630(5)
Si10 C69 1.846(7)
Si10 C70 1.848(7)
Si10 C64 1.854(6)
C57 C61 1.415(9)
C57 C58 1.426(10)
C58 C59 1.402(12)
C58 H58 0.9500
C59 C60 1.359(14)
C59 H59 0.9500
C60 C61 1.401(12)
C60 H60 0.9500
C61 H61 1.0000
C62 H62A 0.9800
C62 H62B 0.9800
C62 H62C 0.9800
C63 H63A 0.9800
C63 H63B 0.9800
C63 H63C 0.9800
C64 C68 1.419(8)
C64 C65 1.424(8)
C65 C66 1.395(9)
C65 H65 1.0000
C66 C67 1.401(9)
C66 H66 0.9500
C67 C68 1.411(9)
C67 H67 1.0000
C68 H68 1.0000
C69 H69A 0.9800
C69 H69B 0.9800
C69 H69C 0.9800
C70 H70A 0.9800
C70 H70B 0.9800
C70 H70C 0.9800
Pb6 C78 2.663(7)
Pb6 C79 2.692(7)
Pb6 C82 2.704(8)
Pb6 C71 2.722(6)
Pb6 C72 2.743(6)
Pb6 C80 2.773(8)
Pb6 C75 2.793(6)
Pb6 C81 2.801(7)
Pb6 C73 2.849(7)
Si11 O6A 1.635(7)
Si11 O6B 1.657(6)
Si11 C76 1.831(8)
Si11 C77 1.845(9)
Si11 C71 1.852(7)
Si12 O6B 1.611(6)
Si12 C83A 1.63(3)
Si12 O6A 1.643(7)
Si12 C78 1.845(7)
Si12 C83B 1.856(12)
Si12 C84B 1.910(14)
Si12 C84A 2.02(3)
C71 C75 1.417(9)
C71 C72 1.418(9)
C72 C73 1.410(9)
C72 H72 0.9500
C73 C74 1.396(9)
C73 H73 0.9500
C74 C75 1.391(9)
C74 H74 0.9500
C75 H75 0.9500
C76 H76A 0.9800
C76 H76B 0.9800
C76 H76C 0.9800
C77 H77A 0.9800
C77 H77B 0.9800
C77 H77C 0.9800
C78 C82 1.407(10)
C78 C79 1.420(10)
C79 C80 1.358(12)
C79 H79 0.9500
C80 C81 1.347(14)
C80 H80 0.9500
C81 C82 1.421(12)
C81 H81 0.9500
C82 H82 0.9500
C83A H83A 0.9800
C83A H83B 0.9800
C83A H83C 0.9800
C84A H84A 0.9800
C84A H84B 0.9800
C84A H84C 0.9800
C83B H83D 0.9800
C83B H83E 0.9800
C83B H83F 0.9800
C84B H84D 0.9800
C84B H84E 0.9800
C84B H84F 0.9800
